data_7216723
loop_
_publ_author_name
'Singh, Udai P.'
'Narang, Shikha'

_publ_section_title
;
 A supramolecular approach towards the construction of molecular salts
 using phosphonic acid and pyrazole
;
_journal_issue 33
_journal_name_full CrystEngComm
_journal_page_first 7777
_journal_paper_doi 10.1039/C4CE00484A
_journal_volume 16
_journal_year 2014
_chemical_formula_moiety 'C11 H17 N4, C11 H16 N4, C2 H4 O5 P, C H4 O'
_chemical_formula_sum 'C25 H41 N8 O6 P'
_chemical_formula_weight 580.63
_chemical_name_systematic
; 
 ? 
;
_space_group_IT_number 29
_symmetry_cell_setting orthorhombic
_symmetry_space_group_name_Hall 'P 2c -2ac'
_symmetry_space_group_name_H-M 'P c a 21'
_atom_sites_solution_hydrogens geom
_atom_sites_solution_primary direct
_atom_sites_solution_secondary difmap
_audit_creation_method SHELXL-97
_cell_angle_alpha 90.00
_cell_angle_beta 90.00
_cell_angle_gamma 90.00
_cell_formula_units_Z 4
_cell_length_a 15.269(3)
_cell_length_b 8.820(2)
_cell_length_c 21.635(5)
_cell_measurement_reflns_used 137
_cell_measurement_temperature 100(2)
_cell_measurement_theta_max 28.46
_cell_measurement_theta_min 1.88
_cell_volume 2913.6(11)
_computing_cell_refinement 'Bruker kappa Apex'
_computing_data_collection 'Bruker kappa Apex'
_computing_data_reduction 'Bruker kappa Apex'
_computing_molecular_graphics 'Bruker SAINT'
_computing_publication_material 'Bruker SAINT'
_computing_structure_refinement 'SHELXL-97 (Sheldrick, 2008)'
_computing_structure_solution 'SHELXS-97 (Sheldrick, 2008)'
_diffrn_ambient_temperature 100(2)
_diffrn_measured_fraction_theta_full 0.996
_diffrn_measured_fraction_theta_max 0.996
_diffrn_measurement_device_type 'CCD area detector'
_diffrn_measurement_method 'phi and omega scans'
_diffrn_radiation_monochromator graphite
_diffrn_radiation_source 'fine-focus sealed tube'
_diffrn_radiation_type MoK\a
_diffrn_radiation_wavelength 0.71073
_diffrn_reflns_av_R_equivalents 0.0773
_diffrn_reflns_av_sigmaI/netI 0.0715
_diffrn_reflns_limit_h_max 20
_diffrn_reflns_limit_h_min -20
_diffrn_reflns_limit_k_max 11
_diffrn_reflns_limit_k_min -10
_diffrn_reflns_limit_l_max 28
_diffrn_reflns_limit_l_min -28
_diffrn_reflns_number 47141
_diffrn_reflns_theta_full 28.46
_diffrn_reflns_theta_max 28.46
_diffrn_reflns_theta_min 1.88
_exptl_absorpt_coefficient_mu 0.148
_exptl_absorpt_correction_T_max 0.971
_exptl_absorpt_correction_T_min 0.968
_exptl_absorpt_correction_type multi-scan
_exptl_absorpt_process_details '(SADABS; Bruker, 2000)'
_exptl_crystal_colour white
_exptl_crystal_density_diffrn 1.324
_exptl_crystal_density_method 'not measured'
_exptl_crystal_description Block
_exptl_crystal_F_000 1240.0
_exptl_crystal_size_max 0.22
_exptl_crystal_size_mid 0.21
_exptl_crystal_size_min 0.20
_refine_diff_density_max 0.367
_refine_diff_density_min -0.332
_refine_diff_density_rms 0.078
_refine_ls_abs_structure_details 'Flack H D (1983), Acta Cryst. A39, 876-881'
_refine_ls_abs_structure_Flack 0.35(12)
_refine_ls_extinction_method none
_refine_ls_goodness_of_fit_ref 0.933
_refine_ls_hydrogen_treatment constr
_refine_ls_matrix_type full
_refine_ls_number_parameters 374
_refine_ls_number_reflns 7288
_refine_ls_number_restraints 1
_refine_ls_restrained_S_all 0.933
_refine_ls_R_factor_all 0.0858
_refine_ls_R_factor_gt 0.0541
_refine_ls_shift/su_max 0.001
_refine_ls_shift/su_mean 0.000
_refine_ls_structure_factor_coef Fsqd
_refine_ls_weighting_details 'calc w=1/[\s^2^(Fo^2^)+(0.1000P)^2^+0.4865P] where P=(Fo^2^+2Fc^2^)/3'
_refine_ls_weighting_scheme calc
_refine_ls_wR_factor_gt 0.1342
_refine_ls_wR_factor_ref 0.1532
_reflns_number_gt 5425
_reflns_number_total 7288
_reflns_threshold_expression >2sigma(I)
_cod_data_source_file c4ce00484a2.cif
_cod_data_source_block ups1889shi_0ma
_cod_depositor_comments 'Adding full bibliography for 7216721--7216726.cif.'
_cod_database_code 7216723

loop_
_symmetry_equiv_pos_as_xyz
'x, y, z'
'-x, -y, z+1/2'
'x+1/2, -y, z'
'-x+1/2, y, z+1/2'

loop_
_atom_site_label
_atom_site_type_symbol
_atom_site_fract_x
_atom_site_fract_y
_atom_site_fract_z
_atom_site_U_iso_or_equiv
_atom_site_adp_type
_atom_site_occupancy
_atom_site_symmetry_multiplicity
_atom_site_calc_flag
_atom_site_refinement_flags
P1 P 0.51307(5) 0.77674(8) 0.93439(4) 0.01688(17) Uani 1 1 d .
C22 C 0.2029(2) 1.0075(3) 0.64834(13) 0.0151(6) Uani 1 1 d .
C11 C 0.7059(2) 0.4798(3) 0.72248(14) 0.0173(6) Uani 1 1 d .
C5 C 0.8432(2) 0.4886(3) 0.65834(14) 0.0156(6) Uani 1 1 d .
C17 C 0.3478(2) 0.9923(3) 0.77563(14) 0.0172(6) Uani 1 1 d .
C20 C 0.1216(2) 0.9164(4) 0.74768(14) 0.0201(6) Uani 1 1 d .
H20A H 0.1631 0.8485 0.7662 0.030 Uiso 1 1 calc R
H20B H 0.0633 0.8801 0.7551 0.030 Uiso 1 1 calc R
H20C H 0.1281 1.0156 0.7654 0.030 Uiso 1 1 calc R
C19 C 0.27403(19) 1.1033(3) 0.67634(13) 0.0160(6) Uani 1 1 d .
H19A H 0.2476 1.1771 0.7038 0.019 Uiso 1 1 calc R
H19B H 0.3036 1.1584 0.6436 0.019 Uiso 1 1 calc R
C16 C 0.3407(2) 1.0131(3) 0.71190(14) 0.0164(6) Uani 1 1 d .
C13 C 0.6217(2) 0.5940(4) 0.62919(15) 0.0227(7) Uani 1 1 d .
H13A H 0.6642 0.6620 0.6119 0.034 Uiso 1 1 calc R
H13B H 0.5642 0.6365 0.6246 0.034 Uiso 1 1 calc R
H13C H 0.6244 0.4984 0.6081 0.034 Uiso 1 1 calc R
C15 C 0.4058(2) 0.9219(3) 0.68645(15) 0.0161(6) Uani 1 1 d .
C7 C 0.9223(2) 0.5974(3) 0.75604(14) 0.0203(7) Uani 1 1 d .
H7A H 0.8795 0.6642 0.7737 0.030 Uiso 1 1 calc R
H7B H 0.9797 0.6396 0.7618 0.030 Uiso 1 1 calc R
H7C H 0.9191 0.5004 0.7760 0.030 Uiso 1 1 calc R
C8 C 0.7745(2) 0.3909(3) 0.68895(15) 0.0181(6) Uani 1 1 d .
H8A H 0.7464 0.3290 0.6577 0.022 Uiso 1 1 calc R
H8B H 0.8031 0.3233 0.7180 0.022 Uiso 1 1 calc R
C6 C 0.9049(2) 0.5791(3) 0.68895(14) 0.0144(6) Uani 1 1 d .
C23 C 0.1879(2) 0.9762(3) 0.58665(14) 0.0175(6) Uani 1 1 d .
C21 C 0.1375(2) 0.9245(3) 0.68023(14) 0.0166(6) Uani 1 1 d .
C12 C 0.6405(2) 0.5709(3) 0.69560(14) 0.0159(6) Uani 1 1 d .
C4 C 0.8554(2) 0.5142(3) 0.59575(14) 0.0180(6) Uani 1 1 d .
C10 C 0.6937(2) 0.4944(3) 0.78539(14) 0.0170(6) Uani 1 1 d .
C14 C 0.4304(2) 0.8961(3) 0.62129(14) 0.0199(7) Uani 1 1 d .
H14A H 0.3968 0.8134 0.6049 0.030 Uiso 1 1 calc R
H14B H 0.4917 0.8719 0.6189 0.030 Uiso 1 1 calc R
H14C H 0.4189 0.9861 0.5977 0.030 Uiso 1 1 calc R
C2 C 0.5599(2) 1.0808(3) 0.92704(15) 0.0223(7) Uani 1 1 d .
C24 C 0.2327(2) 1.0296(4) 0.52934(14) 0.0228(7) Uani 1 1 d .
H24A H 0.1928 1.0235 0.4951 0.034 Uiso 1 1 calc R
H24B H 0.2828 0.9668 0.5213 0.034 Uiso 1 1 calc R
H24C H 0.2512 1.1327 0.5347 0.034 Uiso 1 1 calc R
C3 C 0.8133(2) 0.4490(4) 0.53977(14) 0.0216(7) Uani 1 1 d .
H3A H 0.8552 0.3893 0.5174 0.032 Uiso 1 1 calc R
H3B H 0.7924 0.5296 0.5138 0.032 Uiso 1 1 calc R
H3C H 0.7650 0.3860 0.5519 0.032 Uiso 1 1 calc R
C9 C 0.7396(2) 0.4243(4) 0.83980(15) 0.0249(7) Uani 1 1 d .
H9A H 0.6970 0.3908 0.8694 0.037 Uiso 1 1 calc R
H9B H 0.7774 0.4981 0.8586 0.037 Uiso 1 1 calc R
H9C H 0.7738 0.3393 0.8261 0.037 Uiso 1 1 calc R
C18 C 0.2983(2) 1.0680(4) 0.82710(14) 0.0212(7) Uani 1 1 d .
H18A H 0.3387 1.1208 0.8534 0.032 Uiso 1 1 calc R
H18B H 0.2676 0.9928 0.8507 0.032 Uiso 1 1 calc R
H18C H 0.2571 1.1387 0.8100 0.032 Uiso 1 1 calc R
C1 C 0.5891(2) 0.9236(3) 0.91191(16) 0.0232(7) Uani 1 1 d .
H1A H 0.6447 0.9050 0.9322 0.028 Uiso 1 1 calc R
H1B H 0.5987 0.9168 0.8677 0.028 Uiso 1 1 calc R
O4 O 0.51560(18) 1.1440(3) 0.88159(10) 0.0310(6) Uani 1 1 d .
H4Z H 0.4856 1.2135 0.8953 0.046 Uiso 1 1 calc R
O1 O 0.42247(14) 0.8243(2) 0.90744(10) 0.0227(5) Uani 1 1 d .
H1E H 0.4247 0.8228 0.8696 0.034 Uiso 1 1 calc R
O3 O 0.50297(15) 0.7734(3) 1.00339(11) 0.0239(5) Uani 1 1 d .
O2 O 0.54772(16) 0.6334(2) 0.90623(10) 0.0264(5) Uani 1 1 d .
O5 O 0.57504(19) 1.1433(3) 0.97570(12) 0.0420(7) Uani 1 1 d .
N1 N 0.95100(18) 0.6536(3) 0.64621(11) 0.0166(5) Uani 1 1 d .
H1D H 0.9928 0.7164 0.6536 0.020 Uiso 1 1 calc R
N7 N 0.08726(17) 0.8478(3) 0.64050(12) 0.0176(5) Uani 1 1 d .
N4 N 0.59090(17) 0.6374(3) 0.73883(12) 0.0185(6) Uani 1 1 d .
N2 N 0.92153(17) 0.6146(3) 0.58963(12) 0.0168(5) Uani 1 1 d .
H2D H 0.9417 0.6483 0.5551 0.020 Uiso 1 1 calc R
N3 N 0.62523(17) 0.5893(3) 0.79328(12) 0.0187(6) Uani 1 1 d .
H3D H 0.6056 0.6163 0.8289 0.022 Uiso 1 1 calc R
N5 N 0.44510(17) 0.8515(3) 0.73406(11) 0.0156(5) Uani 1 1 d .
H5D H 0.4872 0.7875 0.7299 0.019 Uiso 1 1 calc R
N8 N 0.11973(17) 0.8805(3) 0.58371(12) 0.0180(5) Uani 1 1 d .
H8D H 0.0991 0.8441 0.5498 0.022 Uiso 1 1 calc R
N6 N 0.41070(18) 0.8932(3) 0.78941(12) 0.0178(5) Uani 1 1 d .
O6 O 0.44179(18) 0.3975(3) 0.90867(12) 0.0326(6) Uani 1 1 d .
H6C H 0.4833 0.4563 0.9075 0.049 Uiso 1 1 calc R
C25 C 0.4054(3) 0.3968(5) 0.9691(2) 0.0471(11) Uani 1 1 d .
H25A H 0.4506 0.3750 0.9986 0.071 Uiso 1 1 calc R
H25B H 0.3606 0.3207 0.9716 0.071 Uiso 1 1 calc R
H25C H 0.3805 0.4944 0.9778 0.071 Uiso 1 1 calc R

loop_
_atom_site_aniso_label
_atom_site_aniso_U_11
_atom_site_aniso_U_22
_atom_site_aniso_U_33
_atom_site_aniso_U_23
_atom_site_aniso_U_13
_atom_site_aniso_U_12
P1 0.0193(4) 0.0224(3) 0.0089(3) 0.0008(3) 0.0019(4) 0.0048(3)
C22 0.0127(15) 0.0201(13) 0.0124(15) 0.0020(11) -0.0003(12) 0.0023(11)
C11 0.0159(16) 0.0163(13) 0.0196(16) 0.0012(11) 0.0019(13) -0.0025(11)
C5 0.0133(15) 0.0164(13) 0.0171(16) -0.0005(11) 0.0033(12) 0.0031(11)
C17 0.0167(16) 0.0181(13) 0.0168(16) -0.0016(11) -0.0008(12) -0.0006(12)
C20 0.0185(17) 0.0278(15) 0.0140(16) 0.0014(12) 0.0013(13) -0.0006(13)
C19 0.0188(17) 0.0178(12) 0.0114(15) 0.0004(11) 0.0014(12) -0.0011(11)
C16 0.0156(16) 0.0155(12) 0.0180(16) -0.0017(11) -0.0005(13) -0.0037(12)
C13 0.0218(18) 0.0241(15) 0.0222(18) -0.0013(12) -0.0012(14) -0.0010(13)
C15 0.0138(15) 0.0164(13) 0.0180(16) -0.0005(11) -0.0002(12) -0.0029(11)
C7 0.0240(18) 0.0238(14) 0.0131(15) 0.0009(11) 0.0039(13) 0.0012(13)
C8 0.0195(17) 0.0172(12) 0.0177(16) -0.0002(12) 0.0035(13) 0.0016(11)
C6 0.0149(15) 0.0158(13) 0.0125(14) 0.0005(10) 0.0035(12) 0.0032(11)
C23 0.0168(16) 0.0206(13) 0.0152(15) 0.0010(11) 0.0004(13) 0.0003(12)
C21 0.0172(16) 0.0145(13) 0.0179(16) 0.0005(11) -0.0012(13) 0.0032(11)
C12 0.0167(16) 0.0142(12) 0.0168(16) -0.0020(11) 0.0016(13) -0.0028(11)
C4 0.0176(16) 0.0184(13) 0.0179(17) -0.0007(11) 0.0019(13) 0.0046(12)
C10 0.0155(16) 0.0189(13) 0.0166(15) 0.0011(11) 0.0020(13) 0.0001(11)
C14 0.0237(18) 0.0215(14) 0.0145(16) -0.0005(11) 0.0007(13) -0.0003(13)
C2 0.0246(16) 0.0286(14) 0.0136(16) 0.0013(12) -0.0018(14) -0.0041(12)
C24 0.0231(18) 0.0310(16) 0.0144(16) 0.0040(12) 0.0007(13) -0.0006(14)
C3 0.0214(18) 0.0268(15) 0.0167(17) -0.0026(12) -0.0009(14) -0.0030(13)
C9 0.0267(19) 0.0332(17) 0.0149(17) 0.0016(13) -0.0016(14) 0.0034(14)
C18 0.0171(17) 0.0300(16) 0.0166(17) -0.0034(12) -0.0012(13) 0.0040(13)
C1 0.0204(16) 0.0311(15) 0.0180(16) -0.0010(12) 0.0032(13) -0.0004(12)
O4 0.0486(17) 0.0243(12) 0.0199(13) -0.0036(9) -0.0082(12) 0.0051(11)
O1 0.0188(12) 0.0357(11) 0.0137(11) 0.0036(10) -0.0019(9) 0.0016(9)
O3 0.0293(13) 0.0330(11) 0.0093(11) 0.0043(8) 0.0051(9) 0.0108(10)
O2 0.0348(14) 0.0257(10) 0.0188(12) 0.0009(9) 0.0122(11) 0.0048(10)
O5 0.0578(19) 0.0391(14) 0.0290(15) -0.0117(12) -0.0162(14) 0.0068(12)
N1 0.0164(13) 0.0209(12) 0.0126(13) 0.0001(9) -0.0004(10) -0.0029(10)
N7 0.0152(14) 0.0230(12) 0.0147(13) 0.0013(10) 0.0012(10) 0.0008(10)
N4 0.0171(14) 0.0195(12) 0.0190(14) 0.0006(10) 0.0017(11) 0.0010(10)
N2 0.0130(13) 0.0220(12) 0.0155(14) 0.0003(10) 0.0027(11) 0.0005(10)
N3 0.0206(15) 0.0212(12) 0.0143(14) -0.0022(10) 0.0029(11) -0.0009(10)
N5 0.0133(13) 0.0189(11) 0.0146(13) -0.0007(9) 0.0009(11) 0.0014(10)
N8 0.0199(14) 0.0267(13) 0.0073(12) -0.0005(10) 0.0002(11) -0.0016(11)
N6 0.0187(14) 0.0217(12) 0.0128(13) 0.0008(9) -0.0005(11) 0.0022(11)
O6 0.0374(15) 0.0299(12) 0.0303(14) -0.0009(10) 0.0031(12) -0.0034(10)
C25 0.050(3) 0.051(2) 0.041(3) -0.003(2) 0.022(2) -0.0037(19)

loop_
_atom_type_symbol
_atom_type_description
_atom_type_scat_dispersion_real
_atom_type_scat_dispersion_imag
_atom_type_scat_source
C C 0.0033 0.0016 'International Tables Vol C Tables 4.2.6.8 and 6.1.1.4'
H H 0.0000 0.0000 'International Tables Vol C Tables 4.2.6.8 and 6.1.1.4'
N N 0.0061 0.0033 'International Tables Vol C Tables 4.2.6.8 and 6.1.1.4'
O O 0.0106 0.0060 'International Tables Vol C Tables 4.2.6.8 and 6.1.1.4'
P P 0.1023 0.0942 'International Tables Vol C Tables 4.2.6.8 and 6.1.1.4'

loop_
_geom_angle_atom_site_label_1
_geom_angle_atom_site_label_2
_geom_angle_atom_site_label_3
_geom_angle
O2 P1 O3 115.08(13)
O2 P1 O1 112.83(14)
O3 P1 O1 106.62(13)
O2 P1 C1 105.58(14)
O3 P1 C1 110.36(15)
O1 P1 C1 106.04(14)
C23 C22 C21 104.5(3)
C23 C22 C19 128.4(3)
C21 C22 C19 127.1(3)
C10 C11 C12 105.0(3)
C10 C11 C8 128.4(3)
C12 C11 C8 126.6(3)
C4 C5 C6 106.2(3)
C4 C5 C8 128.0(3)
C6 C5 C8 125.8(3)
N6 C17 C16 111.3(3)
N6 C17 C18 119.2(3)
C16 C17 C18 129.4(3)
C21 C20 H20A 109.5
C21 C20 H20B 109.5
H20A C20 H20B 109.5
C21 C20 H20C 109.5
H20A C20 H20C 109.5
H20B C20 H20C 109.5
C22 C19 C16 113.5(2)
C22 C19 H19A 108.9
C16 C19 H19A 108.9
C22 C19 H19B 108.9
C16 C19 H19B 108.9
H19A C19 H19B 107.7
C15 C16 C17 105.1(3)
C15 C16 C19 125.9(3)
C17 C16 C19 128.9(3)
C12 C13 H13A 109.5
C12 C13 H13B 109.5
H13A C13 H13B 109.5
C12 C13 H13C 109.5
H13A C13 H13C 109.5
H13B C13 H13C 109.5
N5 C15 C16 106.4(3)
N5 C15 C14 123.1(3)
C16 C15 C14 130.4(3)
C6 C7 H7A 109.5
C6 C7 H7B 109.5
H7A C7 H7B 109.5
C6 C7 H7C 109.5
H7A C7 H7C 109.5
H7B C7 H7C 109.5
C11 C8 C5 113.6(2)
C11 C8 H8A 108.8
C5 C8 H8A 108.8
C11 C8 H8B 108.8
C5 C8 H8B 108.8
H8A C8 H8B 107.7
N1 C6 C5 107.9(3)
N1 C6 C7 121.9(3)
C5 C6 C7 130.2(3)
N8 C23 C22 107.5(3)
N8 C23 C24 121.0(3)
C22 C23 C24 131.6(3)
N7 C21 C22 110.7(3)
N7 C21 C20 121.1(3)
C22 C21 C20 128.3(3)
N4 C12 C11 111.3(3)
N4 C12 C13 120.5(3)
C11 C12 C13 128.2(3)
N2 C4 C5 107.7(3)
N2 C4 C3 119.9(3)
C5 C4 C3 132.4(3)
N3 C10 C11 106.7(3)
N3 C10 C9 121.2(3)
C11 C10 C9 132.1(3)
C15 C14 H14A 109.5
C15 C14 H14B 109.5
H14A C14 H14B 109.5
C15 C14 H14C 109.5
H14A C14 H14C 109.5
H14B C14 H14C 109.5
O5 C2 O4 123.7(3)
O5 C2 C1 123.8(3)
O4 C2 C1 112.5(3)
C23 C24 H24A 109.5
C23 C24 H24B 109.5
H24A C24 H24B 109.5
C23 C24 H24C 109.5
H24A C24 H24C 109.5
H24B C24 H24C 109.5
C4 C3 H3A 109.5
C4 C3 H3B 109.5
H3A C3 H3B 109.5
C4 C3 H3C 109.5
H3A C3 H3C 109.5
H3B C3 H3C 109.5
C10 C9 H9A 109.5
C10 C9 H9B 109.5
H9A C9 H9B 109.5
C10 C9 H9C 109.5
H9A C9 H9C 109.5
H9B C9 H9C 109.5
C17 C18 H18A 109.5
C17 C18 H18B 109.5
H18A C18 H18B 109.5
C17 C18 H18C 109.5
H18A C18 H18C 109.5
H18B C18 H18C 109.5
C2 C1 P1 114.6(2)
C2 C1 H1A 108.6
P1 C1 H1A 108.6
C2 C1 H1B 108.6
P1 C1 H1B 108.6
H1A C1 H1B 107.6
C2 O4 H4Z 109.5
P1 O1 H1E 109.5
C6 N1 N2 109.1(3)
C6 N1 H1D 125.5
N2 N1 H1D 125.5
C21 N7 N8 105.4(2)
C12 N4 N3 104.5(2)
N1 N2 C4 109.1(3)
N1 N2 H2D 125.4
C4 N2 H2D 125.4
C10 N3 N4 112.5(2)
C10 N3 H3D 123.7
N4 N3 H3D 123.7
C15 N5 N6 112.2(3)
C15 N5 H5D 123.9
N6 N5 H5D 123.9
C23 N8 N7 112.0(3)
C23 N8 H8D 124.0
N7 N8 H8D 124.0
C17 N6 N5 105.0(2)
C25 O6 H6C 109.5
O6 C25 H25A 109.5
O6 C25 H25B 109.5
H25A C25 H25B 109.5
O6 C25 H25C 109.5
H25A C25 H25C 109.5
H25B C25 H25C 109.5

loop_
_geom_bond_atom_site_label_1
_geom_bond_atom_site_label_2
_geom_bond_distance
P1 O2 1.500(2)
P1 O3 1.501(2)
P1 O1 1.559(2)
P1 C1 1.805(3)
C22 C23 1.382(4)
C22 C21 1.418(4)
C22 C19 1.503(4)
C11 C10 1.380(4)
C11 C12 1.407(4)
C11 C8 1.496(4)
C5 C4 1.385(4)
C5 C6 1.401(4)
C5 C8 1.510(4)
C17 N6 1.333(4)
C17 C16 1.395(4)
C17 C18 1.502(4)
C20 C21 1.481(4)
C20 H20A 0.9600
C20 H20B 0.9600
C20 H20C 0.9600
C19 C16 1.504(4)
C19 H19A 0.9700
C19 H19B 0.9700
C16 C15 1.392(4)
C13 C12 1.479(4)
C13 H13A 0.9600
C13 H13B 0.9600
C13 H13C 0.9600
C15 N5 1.344(4)
C15 C14 1.477(4)
C7 C6 1.485(5)
C7 H7A 0.9600
C7 H7B 0.9600
C7 H7C 0.9600
C8 H8A 0.9700
C8 H8B 0.9700
C6 N1 1.335(4)
C23 N8 1.342(4)
C23 C24 1.492(4)
C21 N7 1.336(4)
C12 N4 1.339(4)
C4 N2 1.349(4)
C4 C3 1.487(4)
C10 N3 1.350(4)
C10 C9 1.503(4)
C14 H14A 0.9600
C14 H14B 0.9600
C14 H14C 0.9600
C2 O5 1.210(4)
C2 O4 1.317(4)
C2 C1 1.493(4)
C24 H24A 0.9600
C24 H24B 0.9600
C24 H24C 0.9600
C3 H3A 0.9600
C3 H3B 0.9600
C3 H3C 0.9600
C9 H9A 0.9600
C9 H9B 0.9600
C9 H9C 0.9600
C18 H18A 0.9600
C18 H18B 0.9600
C18 H18C 0.9600
C1 H1A 0.9700
C1 H1B 0.9700
O4 H4Z 0.8200
O1 H1E 0.8200
N1 N2 1.349(4)
N1 H1D 0.8600
N7 N8 1.356(4)
N4 N3 1.357(4)
N2 H2D 0.8600
N3 H3D 0.8600
N5 N6 1.358(3)
N5 H5D 0.8600
N8 H8D 0.8600
O6 C25 1.420(5)
O6 H6C 0.8200
C25 H25A 0.9600
C25 H25B 0.9600
C25 H25C 0.9600

loop_
_geom_torsion_atom_site_label_1
_geom_torsion_atom_site_label_2
_geom_torsion_atom_site_label_3
_geom_torsion_atom_site_label_4
_geom_torsion
C23 C22 C19 C16 -110.6(3)
C21 C22 C19 C16 67.0(4)
N6 C17 C16 C15 -1.4(3)
C18 C17 C16 C15 176.1(3)
N6 C17 C16 C19 174.1(3)
C18 C17 C16 C19 -8.4(5)
C22 C19 C16 C15 74.2(4)
C22 C19 C16 C17 -100.5(3)
C17 C16 C15 N5 1.4(3)
C19 C16 C15 N5 -174.2(3)
C17 C16 C15 C14 179.9(3)
C19 C16 C15 C14 4.2(5)
C10 C11 C8 C5 -108.2(4)
C12 C11 C8 C5 69.9(4)
C4 C5 C8 C11 -109.1(3)
C6 C5 C8 C11 67.0(4)
C4 C5 C6 N1 -0.2(3)
C8 C5 C6 N1 -177.0(3)
C4 C5 C6 C7 -179.7(3)
C8 C5 C6 C7 3.4(5)
C21 C22 C23 N8 -0.9(3)
C19 C22 C23 N8 177.2(3)
C21 C22 C23 C24 179.0(3)
C19 C22 C23 C24 -2.9(5)
C23 C22 C21 N7 0.5(3)
C19 C22 C21 N7 -177.6(3)
C23 C22 C21 C20 -179.5(3)
C19 C22 C21 C20 2.4(5)
C10 C11 C12 N4 -0.2(3)
C8 C11 C12 N4 -178.6(3)
C10 C11 C12 C13 -178.2(3)
C8 C11 C12 C13 3.4(5)
C6 C5 C4 N2 0.3(3)
C8 C5 C4 N2 177.0(3)
C6 C5 C4 C3 177.5(3)
C8 C5 C4 C3 -5.8(5)
C12 C11 C10 N3 -0.2(3)
C8 C11 C10 N3 178.2(3)
C12 C11 C10 C9 178.3(3)
C8 C11 C10 C9 -3.3(5)
O5 C2 C1 P1 88.7(4)
O4 C2 C1 P1 -91.0(3)
O2 P1 C1 C2 171.2(2)
O3 P1 C1 C2 -63.9(3)
O1 P1 C1 C2 51.2(3)
C5 C6 N1 N2 0.0(3)
C7 C6 N1 N2 179.6(3)
C22 C21 N7 N8 0.1(3)
C20 C21 N7 N8 -179.9(3)
C11 C12 N4 N3 0.5(3)
C13 C12 N4 N3 178.7(3)
C6 N1 N2 C4 0.2(3)
C5 C4 N2 N1 -0.3(3)
C3 C4 N2 N1 -177.9(3)
C11 C10 N3 N4 0.5(3)
C9 C10 N3 N4 -178.2(3)
C12 N4 N3 C10 -0.6(3)
C16 C15 N5 N6 -1.1(3)
C14 C15 N5 N6 -179.6(3)
C22 C23 N8 N7 1.0(3)
C24 C23 N8 N7 -178.9(3)
C21 N7 N8 C23 -0.7(3)
C16 C17 N6 N5 0.8(3)
C18 C17 N6 N5 -177.0(3)
C15 N5 N6 C17 0.2(3)
